data_2219400
loop_
_publ_author_name
'Cotton, F. Albert'
'Murillo, Carlos A.'
'Poplaukhin, Pavel V.'
'Bhuvanesh, Nattamai'
'Tiekink, Edward R. T.'

_publ_section_title
;Tetrakis(1,3,4,6,7,8-hexahydro-2<i>H</i>-pyrimido[1,2-<i>a</i>]pyrimidin-9-ido-\k^2^<i>N</i>^1^,<i>N</i>^9^)niobium(V)
 hexafluoridophosphate
;
_journal_coeditor_code LX2067
_journal_issue 9
_journal_name_full 'Acta Crystallographica Section E'
_journal_page_first m1197
_journal_paper_doi 10.1107/S1600536808026627
_journal_volume 64
_journal_year 2008
_chemical_formula_iupac '[Nb (C7 H12 N3)4] P F6'
_chemical_formula_moiety 'C28 H48 N12 Nb +, F6 P -'
_chemical_formula_sum 'C28 H48 F6 N12 Nb P'
_chemical_formula_weight 790.66
_chemical_name_systematic
;Tetrakis(1,3,4,6,7,8-hexahydro-2<i>H</i>-pyrimido[1,2-<i>a</i>]pyrimidin-9-ido-
\k^2^<i>N</i>^1^,<i>N</i>^9^)niobium(V)
 hexafluoridophosphate
;
_space_group_IT_number 85
_symmetry_cell_setting tetragonal
_symmetry_space_group_name_Hall '-P 4a'
_symmetry_space_group_name_H-M 'P 4/n :2'
_atom_sites_solution_hydrogens geom
_atom_sites_solution_primary direct
_atom_sites_solution_secondary difmap
_audit_creation_method SHELXL-97
_cell_angle_alpha 90.00
_cell_angle_beta 90.00
_cell_angle_gamma 90.00
_cell_formula_units_Z 2
_cell_length_a 13.531(6)
_cell_length_b 13.531(6)
_cell_length_c 9.159(4)
_cell_measurement_reflns_used 10356
_cell_measurement_temperature 213(2)
_cell_measurement_theta_max 27.5
_cell_measurement_theta_min 2.1
_cell_volume 1676.9(13)
_computing_cell_refinement 'SAINT (Bruker, 2001)'
_computing_data_collection 'SMART (Bruker, 2001)'
_computing_data_reduction 'SAINT (Bruker, 2001)'
_computing_molecular_graphics 'ORTEPII (Johnson, 1976)'
_computing_publication_material 'SHELXL97 (Sheldrick, 2008)'
_computing_structure_refinement 'SHELXL97 (Sheldrick, 2008)'
_computing_structure_solution 'SHELXTL (Sheldrick, 2008)'
_diffrn_ambient_temperature 213(2)
_diffrn_detector_area_resol_mean 10
_diffrn_measured_fraction_theta_full 0.999
_diffrn_measured_fraction_theta_max 0.999
_diffrn_measurement_device_type 'Bruker SMART 1K CCD area-detector'
_diffrn_measurement_method '\w and \f'
_diffrn_radiation_monochromator graphite
_diffrn_radiation_source 'fine-focus sealed tube'
_diffrn_radiation_type MoK\a
_diffrn_radiation_wavelength 0.71069
_diffrn_reflns_av_R_equivalents 0.0247
_diffrn_reflns_av_sigmaI/netI 0.0173
_diffrn_reflns_limit_h_max 12
_diffrn_reflns_limit_h_min -17
_diffrn_reflns_limit_k_max 16
_diffrn_reflns_limit_k_min -17
_diffrn_reflns_limit_l_max 11
_diffrn_reflns_limit_l_min -10
_diffrn_reflns_number 10356
_diffrn_reflns_theta_full 26.00
_diffrn_reflns_theta_max 26.00
_diffrn_reflns_theta_min 2.13
_diffrn_standards_number 0
_exptl_absorpt_coefficient_mu 0.481
_exptl_absorpt_correction_T_max 0.953
_exptl_absorpt_correction_T_min 0.910
_exptl_absorpt_correction_type multi-scan
_exptl_absorpt_process_details '(SADABS; Sheldrick, 2004)'
_exptl_crystal_colour yellow
_exptl_crystal_density_diffrn 1.566
_exptl_crystal_density_method 'not measured'
_exptl_crystal_description block
_exptl_crystal_F_000 820
_exptl_crystal_size_max 0.20
_exptl_crystal_size_mid 0.15
_exptl_crystal_size_min 0.10
_refine_diff_density_max 0.686
_refine_diff_density_min -0.394
_refine_ls_extinction_method none
_refine_ls_goodness_of_fit_ref 1.053
_refine_ls_hydrogen_treatment constr
_refine_ls_matrix_type full
_refine_ls_number_parameters 111
_refine_ls_number_reflns 1655
_refine_ls_number_restraints 0
_refine_ls_restrained_S_all 1.053
_refine_ls_R_factor_all 0.0592
_refine_ls_R_factor_gt 0.0498
_refine_ls_shift/su_max 0.000
_refine_ls_shift/su_mean 0.000
_refine_ls_structure_factor_coef Fsqd
_refine_ls_weighting_details 'calc w=1/[\s^2^(Fo^2^)+(0.067P)^2^+3.4248P] where P=(Fo^2^+2Fc^2^)/3'
_refine_ls_weighting_scheme calc
_refine_ls_wR_factor_gt 0.1342
_refine_ls_wR_factor_ref 0.1444
_reflns_number_gt 1381
_reflns_number_total 1655
_reflns_threshold_expression I>2\s(I)
_cod_data_source_file lx2067.cif
_cod_data_source_block I
_cod_original_sg_symbol_H-M 'P 4/n'
_cod_database_code 2219400
_cod_database_fobs_code 2219400

loop_
_symmetry_equiv_pos_as_xyz
'x, y, z'
'-x+1/2, -y+1/2, z'
'-y+1/2, x, z'
'y, -x+1/2, z'
'-x, -y, -z'
'x-1/2, y-1/2, -z'
'y-1/2, -x, -z'
'-y, x-1/2, -z'

loop_
_atom_site_type_symbol
_atom_site_label
_atom_site_fract_x
_atom_site_fract_y
_atom_site_fract_z
_atom_site_U_iso_or_equiv
_atom_site_adp_type
_atom_site_calc_flag
_atom_site_refinement_flags
_atom_site_occupancy
Nb Nb 0.7500 0.2500 0.5000 0.0388(2) Uani d S 1
N N1 0.6548(3) 0.1964(3) 0.3195(4) 0.0670(11) Uani d . 1
N N2 0.6131(3) 0.1782(3) 0.5468(4) 0.0677(11) Uani d . 1
N N3 0.4885(3) 0.1508(3) 0.3731(4) 0.0598(9) Uani d . 1
C C1 0.6352(4) 0.1994(4) 0.1664(5) 0.0730(14) Uani d . 1
H H1A 0.6931 0.1747 0.1137 0.088 Uiso calc R 1
H H1B 0.6245 0.2682 0.1370 0.088 Uiso calc R 1
C C2 0.5483(5) 0.1405(7) 0.1244(6) 0.116(3) Uani d . 1
H H2A 0.5295 0.1587 0.0247 0.139 Uiso calc R 1
H H2B 0.5675 0.0706 0.1231 0.139 Uiso calc R 1
C C3 0.4618(4) 0.1511(4) 0.2179(6) 0.0783(15) Uani d . 1
H H3A 0.4158 0.0967 0.1985 0.094 Uiso calc R 1
H H3B 0.4281 0.2132 0.1945 0.094 Uiso calc R 1
C C4 0.4136(3) 0.1333(4) 0.4827(6) 0.0694(14) Uani d . 1
H H4A 0.3720 0.0777 0.4523 0.083 Uiso calc R 1
H H4B 0.3713 0.1919 0.4909 0.083 Uiso calc R 1
C C5 0.4580(4) 0.1111(4) 0.6279(6) 0.0839(18) Uani d . 1
H H5A 0.4830 0.0431 0.6279 0.101 Uiso calc R 1
H H5B 0.4067 0.1159 0.7032 0.101 Uiso calc R 1
C C6 0.5406(4) 0.1802(4) 0.6648(5) 0.0745(14) Uani d . 1
H H6A 0.5149 0.2474 0.6772 0.089 Uiso calc R 1
H H6B 0.5718 0.1599 0.7566 0.089 Uiso calc R 1
C C7 0.5805(3) 0.1735(3) 0.4103(5) 0.0549(10) Uani d . 1
P P1 0.2500 0.2500 0.9214(2) 0.0475(5) Uani d S 1
F F1 0.13862(19) 0.2132(2) 0.9219(3) 0.0772(9) Uani d . 1
F F2 0.2500 0.2500 0.7468(5) 0.0695(14) Uani d S 1
F F3 0.2500 0.2500 1.0963(5) 0.0562(11) Uani d S 1

loop_
_atom_site_aniso_label
_atom_site_aniso_U_11
_atom_site_aniso_U_22
_atom_site_aniso_U_33
_atom_site_aniso_U_12
_atom_site_aniso_U_13
_atom_site_aniso_U_23
Nb 0.0438(3) 0.0438(3) 0.0288(4) 0.000 0.000 0.000
N1 0.056(2) 0.107(3) 0.0386(18) -0.013(2) -0.0009(16) -0.0025(19)
N2 0.061(2) 0.095(3) 0.0472(19) -0.019(2) 0.0110(18) -0.003(2)
N3 0.051(2) 0.067(2) 0.062(2) 0.0073(17) -0.0030(17) 0.0021(19)
C1 0.077(3) 0.099(4) 0.043(2) -0.014(3) -0.009(2) 0.005(2)
C2 0.084(4) 0.217(8) 0.047(3) -0.053(5) -0.014(3) 0.001(4)
C3 0.061(3) 0.096(4) 0.078(3) -0.001(3) -0.023(3) 0.010(3)
C4 0.048(2) 0.055(3) 0.105(4) -0.0021(19) 0.012(3) -0.006(3)
C5 0.090(4) 0.072(3) 0.089(4) -0.004(3) 0.054(3) 0.000(3)
C6 0.076(3) 0.101(4) 0.047(2) -0.013(3) 0.018(2) 0.000(3)
C7 0.055(2) 0.065(3) 0.045(2) -0.005(2) 0.0064(18) 0.0035(19)
P1 0.0530(7) 0.0530(7) 0.0365(10) 0.000 0.000 0.000
F1 0.0582(15) 0.112(2) 0.0619(17) -0.0192(15) 0.0028(13) -0.0233(16)
F2 0.087(2) 0.087(2) 0.035(2) 0.000 0.000 0.000
F3 0.0660(18) 0.0660(18) 0.036(2) 0.000 0.000 0.000

loop_
_atom_type_symbol
_atom_type_description
_atom_type_scat_dispersion_real
_atom_type_scat_dispersion_imag
_atom_type_scat_source
C C 0.0033 0.0016 'International Tables Vol C Tables 4.2.6.8 and 6.1.1.4'
H H 0.0000 0.0000 'International Tables Vol C Tables 4.2.6.8 and 6.1.1.4'
F F 0.0171 0.0103 'International Tables Vol C Tables 4.2.6.8 and 6.1.1.4'
P P 0.1023 0.0942 'International Tables Vol C Tables 4.2.6.8 and 6.1.1.4'
N N 0.0061 0.0033 'International Tables Vol C Tables 4.2.6.8 and 6.1.1.4'
Nb Nb -2.0727 0.6215 'International Tables Vol C Tables 4.2.6.8 and 6.1.1.4'

loop_
_geom_angle_atom_site_label_1
_geom_angle_atom_site_label_2
_geom_angle_atom_site_label_3
_geom_angle_site_symmetry_1
_geom_angle_site_symmetry_3
_geom_angle
N2 Nb N2 . 2_655 156.8(2)
N2 Nb N2 . 8_656 92.31(4)
N2 Nb N2 2_655 8_656 92.31(4)
N2 Nb N2 . 7_666 92.31(4)
N2 Nb N2 2_655 7_666 92.31(4)
N2 Nb N2 8_656 7_666 156.8(2)
N2 Nb N1 . . 59.80(14)
N2 Nb N1 2_655 . 143.38(14)
N2 Nb N1 8_656 . 80.23(16)
N2 Nb N1 7_666 . 82.54(17)
N2 Nb N1 . 8_656 82.54(17)
N2 Nb N1 2_655 8_656 80.23(16)
N2 Nb N1 8_656 8_656 59.80(14)
N2 Nb N1 7_666 8_656 143.38(14)
N1 Nb N1 . 8_656 123.75(12)
N2 Nb N1 . 7_666 80.23(16)
N2 Nb N1 2_655 7_666 82.54(17)
N2 Nb N1 8_656 7_666 143.38(14)
N2 Nb N1 7_666 7_666 59.80(14)
N1 Nb N1 . 7_666 123.75(12)
N1 Nb N1 8_656 7_666 83.6(2)
N2 Nb N1 . 2_655 143.38(14)
N2 Nb N1 2_655 2_655 59.80(14)
N2 Nb N1 8_656 2_655 82.54(17)
N2 Nb N1 7_666 2_655 80.23(16)
N1 Nb N1 . 2_655 83.6(2)
N1 Nb N1 8_656 2_655 123.75(12)
N1 Nb N1 7_666 2_655 123.75(12)
N2 Nb C7 . . 29.86(14)
N2 Nb C7 2_655 . 172.73(14)
N2 Nb C7 8_656 . 89.57(16)
N2 Nb C7 7_666 . 83.26(16)
N1 Nb C7 . . 30.39(13)
N1 Nb C7 8_656 . 106.74(15)
N1 Nb C7 7_666 . 100.07(15)
N1 Nb C7 2_655 . 113.57(13)
N2 Nb C7 . 7_666 89.57(15)
N2 Nb C7 2_655 7_666 83.26(16)
N2 Nb C7 8_656 7_666 172.73(14)
N2 Nb C7 7_666 7_666 29.86(14)
N1 Nb C7 . 7_666 106.74(15)
N1 Nb C7 8_656 7_666 113.57(13)
N1 Nb C7 7_666 7_666 30.39(13)
N1 Nb C7 2_655 7_666 100.07(15)
C7 Nb C7 . 7_666 95.53(5)
N2 Nb C7 . 8_656 83.26(16)
N2 Nb C7 2_655 8_656 89.57(15)
N2 Nb C7 8_656 8_656 29.86(14)
N2 Nb C7 7_666 8_656 172.73(14)
N1 Nb C7 . 8_656 100.07(15)
N1 Nb C7 8_656 8_656 30.39(13)
N1 Nb C7 7_666 8_656 113.57(13)
N1 Nb C7 2_655 8_656 106.74(15)
C7 Nb C7 . 8_656 95.53(5)
C7 Nb C7 7_666 8_656 143.83(18)
N2 Nb C7 . 2_655 172.73(14)
N2 Nb C7 2_655 2_655 29.86(14)
N2 Nb C7 8_656 2_655 83.26(16)
N2 Nb C7 7_666 2_655 89.57(16)
N1 Nb C7 . 2_655 113.57(13)
N1 Nb C7 8_656 2_655 100.07(15)
N1 Nb C7 7_666 2_655 106.74(15)
N1 Nb C7 2_655 2_655 30.39(13)
C7 Nb C7 . 2_655 143.83(18)
C7 Nb C7 7_666 2_655 95.53(5)
C7 Nb C7 8_656 2_655 95.53(5)
C7 N1 C1 . . 118.4(4)
C7 N1 Nb . . 92.8(3)
C1 N1 Nb . . 146.2(3)
C7 N2 C6 . . 118.3(4)
C7 N2 Nb . . 97.0(3)
C6 N2 Nb . . 136.4(3)
C7 N3 C4 . . 121.1(4)
C7 N3 C3 . . 118.7(4)
C4 N3 C3 . . 120.0(4)
N1 C1 C2 . . 112.9(4)
N1 C1 H1A . . 109.0
C2 C1 H1A . . 109.0
N1 C1 H1B . . 109.0
C2 C1 H1B . . 109.0
H1A C1 H1B . . 107.8
C3 C2 C1 . . 115.7(6)
C3 C2 H2A . . 108.3
C1 C2 H2A . . 108.3
C3 C2 H2B . . 108.3
C1 C2 H2B . . 108.3
H2A C2 H2B . . 107.4
C2 C3 N3 . . 111.8(4)
C2 C3 H3A . . 109.3
N3 C3 H3A . . 109.3
C2 C3 H3B . . 109.3
N3 C3 H3B . . 109.3
H3A C3 H3B . . 107.9
N3 C4 C5 . . 111.7(4)
N3 C4 H4A . . 109.3
C5 C4 H4A . . 109.3
N3 C4 H4B . . 109.3
C5 C4 H4B . . 109.3
H4A C4 H4B . . 107.9
C4 C5 C6 . . 112.1(4)
C4 C5 H5A . . 109.2
C6 C5 H5A . . 109.2
C4 C5 H5B . . 109.2
C6 C5 H5B . . 109.2
H5A C5 H5B . . 107.9
N2 C6 C5 . . 108.9(4)
N2 C6 H6A . . 109.9
C5 C6 H6A . . 109.9
N2 C6 H6B . . 109.9
C5 C6 H6B . . 109.9
H6A C6 H6B . . 108.3
N3 C7 N2 . . 124.4(4)
N3 C7 N1 . . 126.7(4)
N2 C7 N1 . . 108.8(4)
N3 C7 Nb . . 169.6(3)
N2 C7 Nb . . 53.2(2)
N1 C7 Nb . . 56.8(2)
F1 P1 F1 . 3 90.000(2)
F1 P1 F1 . 2 179.7(2)
F1 P1 F1 3 2 90.000(2)
F1 P1 F1 . 4 90.0000(10)
F1 P1 F1 3 4 179.7(2)
F1 P1 F1 2 4 90.000(2)
F1 P1 F2 . . 90.16(12)
F1 P1 F2 3 . 90.16(12)
F1 P1 F2 2 . 90.16(12)
F1 P1 F2 4 . 90.16(12)
F1 P1 F3 . . 89.84(12)
F1 P1 F3 3 . 89.84(12)
F1 P1 F3 2 . 89.84(12)
F1 P1 F3 4 . 89.84(12)
F2 P1 F3 . . 180.000(2)

loop_
_geom_bond_atom_site_label_1
_geom_bond_atom_site_label_2
_geom_bond_site_symmetry_2
_geom_bond_distance
Nb N2 . 2.135(4)
Nb N2 2_655 2.135(4)
Nb N1 . 2.218(4)
Nb N1 2_655 2.218(4)
Nb C7 . 2.648(4)
Nb C7 2_655 2.648(4)
N1 C7 . 1.341(5)
N1 C1 . 1.428(5)
N2 C7 . 1.328(6)
N2 C6 . 1.460(6)
N3 C7 . 1.326(5)
N3 C4 . 1.447(6)
N3 C3 . 1.466(6)
C1 C2 . 1.472(7)
C1 H1A . 0.9800
C1 H1B . 0.9800
C2 C3 . 1.457(8)
C2 H2A . 0.9800
C2 H2B . 0.9800
C3 H3A . 0.9800
C3 H3B . 0.9800
C4 C5 . 1.490(8)
C4 H4A . 0.9800
C4 H4B . 0.9800
C5 C6 . 1.496(8)
C5 H5A . 0.9800
C5 H5B . 0.9800
C6 H6A . 0.9800
C6 H6B . 0.9800
P1 F1 . 1.587(3)
P1 F1 3 1.587(3)
P1 F1 2 1.587(3)
P1 F1 4 1.587(3)
P1 F2 . 1.600(5)
P1 F3 . 1.602(5)

loop_
_geom_torsion_atom_site_label_1
_geom_torsion_atom_site_label_2
_geom_torsion_atom_site_label_3
_geom_torsion_atom_site_label_4
_geom_torsion_site_symmetry_1
_geom_torsion
N2 Nb N1 C7 . 7.7(3)
N2 Nb N1 C7 2_655 -173.2(3)
N2 Nb N1 C7 8_656 106.2(3)
N2 Nb N1 C7 7_666 -89.4(3)
N1 Nb N1 C7 8_656 63.0(4)
N1 Nb N1 C7 7_666 -43.6(4)
N1 Nb N1 C7 2_655 -170.3(4)
C7 Nb N1 C7 7_666 -71.7(3)
C7 Nb N1 C7 8_656 83.7(2)
C7 Nb N1 C7 2_655 -175.65(18)
N2 Nb N1 C1 . 165.9(7)
N2 Nb N1 C1 2_655 -15.0(8)
N2 Nb N1 C1 8_656 -95.6(7)
N2 Nb N1 C1 7_666 68.8(7)
N1 Nb N1 C1 8_656 -138.8(6)
N1 Nb N1 C1 7_666 114.6(6)
N1 Nb N1 C1 2_655 -12.1(6)
C7 Nb N1 C1 . 158.2(9)
C7 Nb N1 C1 7_666 86.5(7)
C7 Nb N1 C1 8_656 -118.0(7)
C7 Nb N1 C1 2_655 -17.4(7)
N2 Nb N2 C7 2_655 173.5(3)
N2 Nb N2 C7 8_656 -85.1(3)
N2 Nb N2 C7 7_666 72.2(3)
N1 Nb N2 C7 . -7.8(3)
N1 Nb N2 C7 8_656 -144.2(3)
N1 Nb N2 C7 7_666 131.0(3)
N1 Nb N2 C7 2_655 -4.5(5)
C7 Nb N2 C7 7_666 101.9(3)
C7 Nb N2 C7 8_656 -113.6(3)
N2 Nb N2 C6 2_655 28.4(5)
N2 Nb N2 C6 8_656 129.7(6)
N2 Nb N2 C6 7_666 -73.0(5)
N1 Nb N2 C6 . -153.0(6)
N1 Nb N2 C6 8_656 70.6(5)
N1 Nb N2 C6 7_666 -14.2(5)
N1 Nb N2 C6 2_655 -149.7(5)
C7 Nb N2 C6 . -145.2(7)
C7 Nb N2 C6 7_666 -43.3(5)
C7 Nb N2 C6 8_656 101.2(5)
C7 N1 C1 C2 . -22.7(8)
Nb N1 C1 C2 . -177.8(5)
N1 C1 C2 C3 . 44.3(9)
C1 C2 C3 N3 . -43.2(8)
C7 N3 C3 C2 . 21.6(8)
C4 N3 C3 C2 . -163.1(5)
C7 N3 C4 C5 . -19.0(6)
C3 N3 C4 C5 . 165.8(5)
N3 C4 C5 C6 . 45.0(6)
C7 N2 C6 C5 . 39.2(7)
Nb N2 C6 C5 . 179.1(4)
C4 C5 C6 N2 . -54.6(6)
C4 N3 C7 N2 . 3.0(7)
C3 N3 C7 N2 . 178.2(5)
C4 N3 C7 N1 . -176.2(5)
C3 N3 C7 N1 . -1.0(7)
C4 N3 C7 Nb . -70.1(19)
C3 N3 C7 Nb . 105.1(17)
C6 N2 C7 N3 . -14.1(7)
Nb N2 C7 N3 . -167.5(4)
C6 N2 C7 N1 . 165.2(5)
Nb N2 C7 N1 . 11.8(4)
C6 N2 C7 Nb . 153.4(5)
C1 N1 C7 N3 . 1.6(8)
Nb N1 C7 N3 . 168.0(4)
C1 N1 C7 N2 . -177.7(5)
Nb N1 C7 N2 . -11.3(4)
C1 N1 C7 Nb . -166.4(5)
N2 Nb C7 N3 . 80.4(17)
N2 Nb C7 N3 8_656 175.8(17)
N2 Nb C7 N3 7_666 -26.3(17)
N1 Nb C7 N3 . -113.0(18)
N1 Nb C7 N3 8_656 117.6(17)
N1 Nb C7 N3 7_666 31.3(18)
N1 Nb C7 N3 2_655 -102.5(17)
C7 Nb C7 N3 7_666 1.0(17)
C7 Nb C7 N3 8_656 146.5(18)
C7 Nb C7 N3 2_655 -106.3(18)
N2 Nb C7 N2 8_656 95.4(3)
N2 Nb C7 N2 7_666 -106.7(3)
N1 Nb C7 N2 . 166.6(5)
N1 Nb C7 N2 8_656 37.2(3)
N1 Nb C7 N2 7_666 -49.1(3)
N1 Nb C7 N2 2_655 177.1(3)
C7 Nb C7 N2 8_656 66.1(3)
C7 Nb C7 N2 2_655 173.3(3)
N2 Nb C7 N1 . -166.6(5)
N2 Nb C7 N1 8_656 -71.2(3)
N2 Nb C7 N1 7_666 86.7(3)
N1 Nb C7 N1 8_656 -129.3(3)
N1 Nb C7 N1 7_666 144.4(3)
N1 Nb C7 N1 2_655 10.5(4)
C7 Nb C7 N1 7_666 114.0(3)
C7 Nb C7 N1 8_656 -100.5(3)
C7 Nb C7 N1 2_655 6.8(3)
